data_4303474
loop_
_publ_author_name
'He-Rui Wen'
'Yun-Zhi Tang'
'Cai-Ming Liu'
'Jing-Lin Chen'
'Chang-Lin Yu'

_publ_section_title
;
One-Dimensional Homochiral Cyano-Bridged Heterometallic Chain Coordination
Polymers with Metamagnetic or Ferroelectric Properties
;
_journal_name_full 'Inorganic Chemistry'
_journal_page_first 10177
_journal_page_last 10185
_journal_paper_doi 10.1021/ic901224f
_journal_volume 48
_journal_year 2009
_chemical_absolute_configuration syn
_chemical_formula_sum 'C35 H30 Fe Mn N8 O5'
_chemical_formula_weight 753.46
_chemical_name_systematic
; 
 ? 
;
_space_group_IT_number 4
_symmetry_cell_setting monoclinic
_symmetry_space_group_name_Hall 'P 2yb'
_symmetry_space_group_name_H-M 'P 1 21 1'
_atom_sites_solution_hydrogens geom
_atom_sites_solution_primary direct
_atom_sites_solution_secondary difmap
_audit_creation_method SHELXL-97
_cell_angle_alpha 90.00
_cell_angle_beta 92.361(3)
_cell_angle_gamma 90.00
_cell_formula_units_Z 2
_cell_length_a 10.3396(15)
_cell_length_b 13.2455(19)
_cell_length_c 11.8273(17)
_cell_measurement_temperature 291(2)
_cell_volume 1618.4(4)
_computing_cell_refinement SMART
_computing_data_collection 'SMART (Bruker, 2000)'
_computing_data_reduction 'SAINT (Bruker, 2000)'
_computing_molecular_graphics 'SHELXL-97 (Sheldrick, 1997)'
_computing_publication_material 'SHELXL-97 (Sheldrick, 1997)'
_computing_structure_refinement 'SHELXL-97 (Sheldrick, 1997)'
_computing_structure_solution 'SHELXS-97 (Sheldrick, 1990)'
_diffrn_ambient_temperature 291(2)
_diffrn_detector_area_resol_mean '15x15 microns'
_diffrn_measured_fraction_theta_full 0.996
_diffrn_measured_fraction_theta_max 0.996
_diffrn_measurement_device_type 'CCD area dtetector'
_diffrn_measurement_method 'phi and omega scans'
_diffrn_radiation_monochromator graphite
_diffrn_radiation_source 'fine-focus sealed tube'
_diffrn_radiation_type MoK\a
_diffrn_radiation_wavelength 0.71073
_diffrn_reflns_av_R_equivalents 0.0352
_diffrn_reflns_av_sigmaI/netI 0.0794
_diffrn_reflns_limit_h_max 12
_diffrn_reflns_limit_h_min -12
_diffrn_reflns_limit_k_max 16
_diffrn_reflns_limit_k_min -16
_diffrn_reflns_limit_l_max 10
_diffrn_reflns_limit_l_min -14
_diffrn_reflns_number 10692
_diffrn_reflns_theta_full 26.00
_diffrn_reflns_theta_max 26.00
_diffrn_reflns_theta_min 1.72
_exptl_absorpt_coefficient_mu 0.896
_exptl_absorpt_correction_T_max 0.8137
_exptl_absorpt_correction_T_min 0.7875
_exptl_absorpt_correction_type 'empirical(SADABS, Sheldrick 1996)'
_exptl_crystal_colour black
_exptl_crystal_density_diffrn 1.546
_exptl_crystal_density_method 'not measured'
_exptl_crystal_description block
_exptl_crystal_F_000 774
_exptl_crystal_size_max 0.28
_exptl_crystal_size_mid 0.26
_exptl_crystal_size_min 0.24
_refine_diff_density_max 0.322
_refine_diff_density_min -0.612
_refine_diff_density_rms 0.078
_refine_ls_abs_structure_details 'Flack H D (1983), Acta Cryst. A39, 876-881'
_refine_ls_abs_structure_Flack 0.08(2)
_refine_ls_extinction_method none
_refine_ls_goodness_of_fit_ref 1.053
_refine_ls_hydrogen_treatment constr
_refine_ls_matrix_type full
_refine_ls_number_parameters 451
_refine_ls_number_reflns 6280
_refine_ls_number_restraints 1
_refine_ls_restrained_S_all 1.053
_refine_ls_R_factor_all 0.0770
_refine_ls_R_factor_gt 0.0632
_refine_ls_shift/su_max 0.001
_refine_ls_shift/su_mean 0.000
_refine_ls_structure_factor_coef Fsqd
_refine_ls_weighting_details 'calc w=1/[\s^2^(Fo^2^)+(0.0752P)^2^+0.0000P] where P=(Fo^2^+2Fc^2^)/3'
_refine_ls_weighting_scheme calc
_refine_ls_wR_factor_gt 0.1325
_refine_ls_wR_factor_ref 0.1359
_reflns_number_gt 4980
_reflns_number_total 6280
_reflns_threshold_expression >2sigma(I)
_cod_data_source_file ic901224f_si_002_3.cif
_cod_data_source_block complex3
_cod_depositor_comments
;
The following automatic conversions were performed:
'_symmetry_cell_setting' value 'Monoclinic' changed to 'monoclinic'
according to '/home/saulius/struct/CIF-dictionaries/cif_core.dic'
dictionary named 'cif_core.dic' version 2.4.1 from 2010-06-29.

Automatic conversion script
Id: cif_fix_enum 1527 2010-12-29 10:47:43Z saulius 
;
_cod_original_sg_symbol_Hall 'p 2yb'
_cod_database_code 4303474

loop_
_symmetry_equiv_pos_as_xyz
'x, y, z'
'-x, y+1/2, -z'

loop_
_atom_site_label
_atom_site_type_symbol
_atom_site_fract_x
_atom_site_fract_y
_atom_site_fract_z
_atom_site_U_iso_or_equiv
_atom_site_adp_type
_atom_site_occupancy
_atom_site_symmetry_multiplicity
_atom_site_calc_flag
_atom_site_refinement_flags
_atom_site_disorder_assembly
_atom_site_disorder_group
C1 C 0.21255(17) 0.78209(14) 0.24141(15) 0.0350(4) Uani 1 1 d . . .
C2 C 0.44155(18) 0.81663(13) 0.34350(16) 0.0357(5) Uani 1 1 d . . .
C3 C 0.56824(14) 0.80896(14) 0.15875(14) 0.0309(4) Uani 1 1 d . . .
C4 C 0.3781(2) 1.01353(18) 0.1931(2) 0.0557(7) Uani 1 1 d . . .
H4A H 0.4156 1.0100 0.2658 0.067 Uiso 1 1 calc R . .
C5 C 0.3494(2) 1.10776(16) 0.1479(2) 0.0507(6) Uani 1 1 d . . .
H5A H 0.3690 1.1661 0.1888 0.061 Uiso 1 1 calc R . .
C6 C 0.2923(2) 1.11331(17) 0.0434(2) 0.0518(6) Uani 1 1 d . . .
H6A H 0.2692 1.1755 0.0122 0.062 Uiso 1 1 calc R . .
C7 C 0.26891(19) 1.02587(19) -0.0162(2) 0.0559(7) Uani 1 1 d . . .
H7A H 0.2298 1.0284 -0.0884 0.067 Uiso 1 1 calc R . .
C8 C 0.30302(18) 0.93567(16) 0.03060(19) 0.0428(6) Uani 1 1 d . . .
C9 C 0.2911(2) 0.83886(17) -0.0295(2) 0.0474(6) Uani 1 1 d . . .
C10 C 0.3452(2) 0.65895(17) 0.00285(18) 0.0451(6) Uani 1 1 d . . .
C11 C 0.38998(19) 0.59387(15) 0.1006(2) 0.0433(6) Uani 1 1 d . . .
C12 C 0.4014(2) 0.49248(17) 0.0860(2) 0.0482(6) Uani 1 1 d . . .
H12A H 0.3826 0.4620 0.0165 0.058 Uiso 1 1 calc R . .
C13 C 0.4424(2) 0.43726(15) 0.17959(18) 0.0431(6) Uani 1 1 d . . .
H13A H 0.4519 0.3677 0.1736 0.052 Uiso 1 1 calc R . .
C14 C 0.4690(2) 0.48325(17) 0.2799(2) 0.0468(6) Uani 1 1 d . . .
H14A H 0.4977 0.4462 0.3428 0.056 Uiso 1 1 calc R . .
C15 C 0.45248(19) 0.58697(17) 0.2870(2) 0.0448(6) Uani 1 1 d . . .
H15A H 0.4689 0.6184 0.3564 0.054 Uiso 1 1 calc R . .
C16 C -0.18078(17) 0.61961(14) 0.33107(15) 0.0305(4) Uani 1 1 d . . .
C17 C -0.1829(2) 0.51121(15) 0.33486(18) 0.0413(5) Uani 1 1 d . . .
H17A H -0.1602 0.4729 0.2728 0.050 Uiso 1 1 calc R . .
C18 C -0.2190(2) 0.46641(18) 0.4323(2) 0.0529(7) Uani 1 1 d . . .
H18A H -0.2187 0.3962 0.4350 0.063 Uiso 1 1 calc R . .
C19 C -0.2552(2) 0.51627(19) 0.5249(2) 0.0579(7) Uani 1 1 d . . .
H19A H -0.2784 0.4816 0.5894 0.069 Uiso 1 1 calc R . .
C20 C -0.2567(2) 0.61935(19) 0.5216(2) 0.0584(7) Uani 1 1 d . . .
H20A H -0.2825 0.6551 0.5845 0.070 Uiso 1 1 calc R . .
C21 C -0.22003(19) 0.67265(16) 0.42502(17) 0.0398(5) Uani 1 1 d . . .
C22 C -0.21997(17) 0.78124(16) 0.43213(15) 0.0394(5) Uani 1 1 d . . .
H22A H -0.2546 0.8100 0.4959 0.047 Uiso 1 1 calc R . .
C23 C -0.19077(18) 0.95232(14) 0.37293(15) 0.0334(5) Uani 1 1 d . . .
H23A H -0.2706 0.9722 0.3313 0.040 Uiso 1 1 calc R . .
C24 C -0.2014(2) 0.98905(17) 0.49300(19) 0.0468(6) Uani 1 1 d . . .
H24A H -0.2775 0.9603 0.5260 0.056 Uiso 1 1 calc R . .
H24B H -0.1258 0.9686 0.5385 0.056 Uiso 1 1 calc R . .
C25 C -0.2115(3) 1.10271(17) 0.4903(2) 0.0543(7) Uani 1 1 d . . .
H25A H -0.2912 1.1221 0.4500 0.065 Uiso 1 1 calc R . .
H25B H -0.2145 1.1281 0.5671 0.065 Uiso 1 1 calc R . .
C26 C -0.0987(2) 1.14927(16) 0.43358(19) 0.0482(6) Uani 1 1 d . . .
H26A H -0.0202 1.1351 0.4785 0.058 Uiso 1 1 calc R . .
H26B H -0.1101 1.2219 0.4315 0.058 Uiso 1 1 calc R . .
C27 C -0.0820(2) 1.11084(17) 0.31249(19) 0.0503(7) Uani 1 1 d . . .
H27A H -0.1527 1.1352 0.2634 0.060 Uiso 1 1 calc R . .
H27B H -0.0016 1.1364 0.2842 0.060 Uiso 1 1 calc R . .
C28 C -0.08031(18) 0.99698(14) 0.31162(15) 0.0344(5) Uani 1 1 d . . .
H28A H -0.0009 0.9764 0.3535 0.041 Uiso 1 1 calc R . .
C29 C -0.0662(2) 0.99514(17) 0.10784(18) 0.0421(6) Uani 1 1 d . . .
H29A H -0.0504 1.0641 0.1136 0.051 Uiso 1 1 calc R . .
C30 C -0.0739(2) 0.95492(16) -0.00223(17) 0.0401(5) Uani 1 1 d . . .
C31 C -0.0789(2) 1.01888(18) -0.09661(19) 0.0475(6) Uani 1 1 d . . .
H31A H -0.0724 1.0882 -0.0849 0.057 Uiso 1 1 calc R . .
C32 C -0.0928(2) 0.98397(18) -0.20502(19) 0.0484(6) Uani 1 1 d . . .
H32A H -0.0990 1.0284 -0.2659 0.058 Uiso 1 1 calc R . .
C33 C -0.0975(3) 0.88109(19) -0.22181(19) 0.0526(7) Uani 1 1 d . . .
H33A H -0.1070 0.8557 -0.2950 0.063 Uiso 1 1 calc R . .
C34 C -0.0883(2) 0.81583(17) -0.13254(17) 0.0475(6) Uani 1 1 d . . .
H34A H -0.0916 0.7469 -0.1473 0.057 Uiso 1 1 calc R . .
C35 C -0.07433(17) 0.84721(15) -0.02114(16) 0.0338(5) Uani 1 1 d . . .
Fe1 Fe 0.38801(2) 0.78987(2) 0.18723(2) 0.03492(6) Uani 1 1 d . . .
Mn1 Mn -0.10916(2) 0.800880(19) 0.21130(2) 0.02862(6) Uani 1 1 d . . .
N1 N 0.35492(14) 0.92920(12) 0.13815(13) 0.0331(4) Uani 1 1 d . . .
N2 N 0.33565(15) 0.76055(13) 0.03681(15) 0.0411(5) Uani 1 1 d . . .
N3 N 0.41378(15) 0.64391(15) 0.19787(15) 0.0442(5) Uani 1 1 d . . .
N4 N 0.10680(15) 0.78429(12) 0.26726(14) 0.0412(4) Uani 1 1 d . . .
N5 N 0.47352(19) 0.82494(15) 0.43686(16) 0.0548(6) Uani 1 1 d . . .
N6 N 0.67594(15) 0.82185(11) 0.14445(13) 0.0332(4) Uani 1 1 d . . .
N7 N -0.17641(15) 0.84124(11) 0.35834(12) 0.0287(4) Uani 1 1 d . . .
N8 N -0.07838(15) 0.94759(13) 0.20089(13) 0.0354(4) Uani 1 1 d . . .
O1 O 0.24979(17) 0.83351(13) -0.12857(15) 0.0617(5) Uani 1 1 d . . .
O2 O 0.32087(18) 0.62904(13) -0.09237(15) 0.0636(5) Uani 1 1 d . . .
O3 O -0.14253(13) 0.66299(10) 0.23892(11) 0.0361(3) Uani 1 1 d . . .
O4 O -0.06362(12) 0.78118(9) 0.05960(10) 0.0348(3) Uani 1 1 d . . .
O1W O 0.5450(4) 1.2356(3) 0.3203(3) 0.1708(15) Uani 1 1 d . . .
H1WA H 0.5136 1.2780 0.3657 0.205 Uiso 1 1 d R . .
H1WB H 0.4939 1.1930 0.2886 0.205 Uiso 1 1 d R . .

loop_
_atom_site_aniso_label
_atom_site_aniso_U_11
_atom_site_aniso_U_22
_atom_site_aniso_U_33
_atom_site_aniso_U_23
_atom_site_aniso_U_13
_atom_site_aniso_U_12
C1 0.0360(8) 0.0306(8) 0.0377(8) 0.0051(8) -0.0072(7) -0.0004(8)
C2 0.0375(8) 0.0221(8) 0.0472(9) -0.0029(7) -0.0009(7) 0.0107(7)
C3 0.0247(7) 0.0321(8) 0.0359(8) -0.0037(8) 0.0017(6) -0.0033(7)
C4 0.0721(14) 0.0499(12) 0.0459(11) 0.0031(10) 0.0134(11) 0.0227(11)
C5 0.0727(14) 0.0330(9) 0.0470(11) 0.0046(9) 0.0105(11) 0.0140(10)
C6 0.0565(12) 0.0434(10) 0.0570(13) 0.0092(10) 0.0204(10) 0.0191(9)
C7 0.0300(9) 0.0737(14) 0.0637(13) 0.0262(12) -0.0034(9) 0.0188(10)
C8 0.0295(8) 0.0454(10) 0.0540(11) 0.0114(9) 0.0074(8) 0.0101(8)
C9 0.0312(9) 0.0598(13) 0.0512(12) 0.0070(10) 0.0015(9) 0.0006(9)
C10 0.0378(9) 0.0502(11) 0.0484(10) -0.0165(9) 0.0142(8) -0.0067(9)
C11 0.0309(9) 0.0339(10) 0.0653(13) -0.0071(9) 0.0037(9) -0.0068(8)
C12 0.0423(10) 0.0461(11) 0.0569(12) -0.0131(10) 0.0126(10) -0.0130(9)
C13 0.0503(11) 0.0291(9) 0.0509(11) 0.0101(9) 0.0136(9) -0.0012(8)
C14 0.0461(10) 0.0439(11) 0.0511(12) 0.0059(9) 0.0098(9) 0.0163(9)
C15 0.0340(9) 0.0480(11) 0.0525(11) -0.0056(9) 0.0035(9) 0.0154(8)
C16 0.0251(7) 0.0361(9) 0.0301(8) 0.0001(8) -0.0024(7) -0.0079(7)
C17 0.0448(10) 0.0349(10) 0.0439(10) 0.0011(9) -0.0028(9) -0.0039(8)
C18 0.0601(12) 0.0429(11) 0.0562(12) 0.0144(10) 0.0079(11) -0.0014(10)
C19 0.0518(11) 0.0712(14) 0.0525(12) 0.0160(11) 0.0251(10) -0.0127(11)
C20 0.0579(12) 0.0620(13) 0.0580(12) 0.0042(11) 0.0347(10) -0.0150(11)
C21 0.0341(9) 0.0463(10) 0.0399(9) 0.0062(9) 0.0092(8) -0.0004(8)
C22 0.0333(7) 0.0534(12) 0.0319(8) 0.0036(9) 0.0058(7) -0.0080(9)
C23 0.0316(8) 0.0398(9) 0.0291(8) 0.0073(8) 0.0055(7) 0.0025(8)
C24 0.0460(10) 0.0503(11) 0.0445(11) -0.0043(10) 0.0078(9) 0.0094(10)
C25 0.0703(14) 0.0464(11) 0.0454(12) -0.0097(10) -0.0068(11) 0.0027(11)
C26 0.0551(11) 0.0331(9) 0.0549(11) -0.0152(9) -0.0152(10) 0.0026(9)
C27 0.0605(13) 0.0428(11) 0.0469(12) -0.0074(9) -0.0060(10) -0.0124(10)
C28 0.0393(9) 0.0365(9) 0.0259(8) -0.0014(7) -0.0173(7) 0.0031(8)
C29 0.0423(10) 0.0428(10) 0.0415(10) -0.0015(9) 0.0039(9) -0.0020(9)
C30 0.0425(10) 0.0406(9) 0.0378(9) 0.0085(8) 0.0102(8) -0.0078(8)
C31 0.0388(10) 0.0535(12) 0.0504(11) 0.0119(10) 0.0030(9) -0.0115(9)
C32 0.0528(11) 0.0537(12) 0.0388(10) 0.0151(9) 0.0053(9) 0.0031(10)
C33 0.0659(13) 0.0619(14) 0.0301(10) -0.0038(10) 0.0024(10) 0.0001(12)
C34 0.0565(11) 0.0389(11) 0.0480(10) -0.0037(9) 0.0118(9) -0.0037(10)
C35 0.0259(8) 0.0414(10) 0.0344(9) 0.0044(8) 0.0040(7) 0.0006(8)
Fe1 0.03346(11) 0.03655(13) 0.03458(11) 0.00152(12) -0.00067(9) 0.00099(12)
Mn1 0.03064(10) 0.02786(11) 0.02757(10) 0.00088(12) 0.00353(9) -0.00118(11)
N1 0.0260(6) 0.0357(8) 0.0374(8) 0.0052(7) -0.0032(6) 0.0094(6)
N2 0.0302(7) 0.0464(9) 0.0456(9) -0.0028(7) -0.0099(7) -0.0002(7)
N3 0.0232(7) 0.0605(11) 0.0490(9) 0.0103(8) 0.0022(7) 0.0021(8)
N4 0.0413(8) 0.0298(8) 0.0523(9) 0.0040(8) -0.0015(7) 0.0018(8)
N5 0.0549(10) 0.0608(11) 0.0480(10) -0.0078(9) -0.0043(8) 0.0217(9)
N6 0.0329(7) 0.0277(7) 0.0387(8) -0.0011(6) -0.0023(6) -0.0013(6)
N7 0.0340(7) 0.0277(7) 0.0239(7) 0.0087(5) -0.0035(6) 0.0029(6)
N8 0.0283(7) 0.0436(9) 0.0344(8) -0.0024(7) 0.0032(6) 0.0013(7)
O1 0.0673(10) 0.0589(10) 0.0570(10) 0.0005(8) -0.0223(8) 0.0040(8)
O2 0.0757(10) 0.0602(10) 0.0529(9) -0.0127(8) -0.0212(8) -0.0032(9)
O3 0.0428(7) 0.0332(6) 0.0324(6) -0.0015(6) 0.0029(6) 0.0009(6)
O4 0.0424(6) 0.0233(6) 0.0388(6) -0.0001(5) 0.0018(5) -0.0010(5)
O1W 0.189(3) 0.128(3) 0.187(3) 0.042(2) -0.091(2) -0.004(2)

loop_
_atom_type_symbol
_atom_type_description
_atom_type_scat_dispersion_real
_atom_type_scat_dispersion_imag
_atom_type_scat_source
C C 0.0033 0.0016 'International Tables Vol C Tables 4.2.6.8 and 6.1.1.4'
H H 0.0000 0.0000 'International Tables Vol C Tables 4.2.6.8 and 6.1.1.4'
N N 0.0061 0.0033 'International Tables Vol C Tables 4.2.6.8 and 6.1.1.4'
O O 0.0106 0.0060 'International Tables Vol C Tables 4.2.6.8 and 6.1.1.4'
Mn Mn 0.3368 0.7283 'International Tables Vol C Tables 4.2.6.8 and 6.1.1.4'
Fe Fe 0.3463 0.8444 'International Tables Vol C Tables 4.2.6.8 and 6.1.1.4'

loop_
_geom_angle_atom_site_label_1
_geom_angle_atom_site_label_2
_geom_angle_atom_site_label_3
_geom_angle
_geom_angle_site_symmetry_1
_geom_angle_site_symmetry_3
_geom_angle_publ_flag
N4 C1 Fe1 174.17(17) . . ?
N5 C2 Fe1 174.99(17) . . ?
N6 C3 Fe1 178.13(16) . . ?
N1 C4 C5 123.0(2) . . ?
N1 C4 H4A 118.5 . . ?
C5 C4 H4A 118.5 . . ?
C6 C5 C4 118.8(2) . . ?
C6 C5 H5A 120.6 . . ?
C4 C5 H5A 120.6 . . ?
C5 C6 C7 119.1(2) . . ?
C5 C6 H6A 120.5 . . ?
C7 C6 H6A 120.5 . . ?
C8 C7 C6 119.7(2) . . ?
C8 C7 H7A 120.1 . . ?
C6 C7 H7A 120.1 . . ?
C7 C8 N1 121.4(2) . . ?
C7 C8 C9 123.8(2) . . ?
N1 C8 C9 114.74(18) . . ?
O1 C9 N2 126.6(2) . . ?
O1 C9 C8 121.9(2) . . ?
N2 C9 C8 111.42(19) . . ?
O2 C10 N2 124.3(2) . . ?
O2 C10 C11 125.1(2) . . ?
N2 C10 C11 110.62(18) . . ?
N3 C11 C12 125.7(2) . . ?
N3 C11 C10 114.64(18) . . ?
C12 C11 C10 119.7(2) . . ?
C11 C12 C13 116.6(2) . . ?
C11 C12 H12A 121.7 . . ?
C13 C12 H12A 121.7 . . ?
C14 C13 C12 120.7(2) . . ?
C14 C13 H13A 119.7 . . ?
C12 C13 H13A 119.7 . . ?
C13 C14 C15 118.6(2) . . ?
C13 C14 H14A 120.7 . . ?
C15 C14 H14A 120.7 . . ?
N3 C15 C14 122.8(2) . . ?
N3 C15 H15A 118.6 . . ?
C14 C15 H15A 118.6 . . ?
O3 C16 C21 123.55(17) . . ?
O3 C16 C17 118.08(17) . . ?
C21 C16 C17 118.37(18) . . ?
C18 C17 C16 117.83(19) . . ?
C18 C17 H17A 121.1 . . ?
C16 C17 H17A 121.1 . . ?
C19 C18 C17 124.8(2) . . ?
C19 C18 H18A 117.6 . . ?
C17 C18 H18A 117.6 . . ?
C18 C19 C20 118.1(2) . . ?
C18 C19 H19A 121.0 . . ?
C20 C19 H19A 121.0 . . ?
C19 C20 C21 121.4(2) . . ?
C19 C20 H20A 119.3 . . ?
C21 C20 H20A 119.3 . . ?
C16 C21 C20 119.5(2) . . ?
C16 C21 C22 123.51(18) . . ?
C20 C21 C22 116.91(19) . . ?
N7 C22 C21 125.53(18) . . ?
N7 C22 H22A 117.2 . . ?
C21 C22 H22A 117.2 . . ?
N7 C23 C28 104.61(15) . . ?
N7 C23 C24 116.03(16) . . ?
C28 C23 C24 114.48(16) . . ?
N7 C23 H23A 107.1 . . ?
C28 C23 H23A 107.1 . . ?
C24 C23 H23A 107.1 . . ?
C25 C24 C23 108.02(18) . . ?
C25 C24 H24A 110.1 . . ?
C23 C24 H24A 110.1 . . ?
C25 C24 H24B 110.1 . . ?
C23 C24 H24B 110.1 . . ?
H24A C24 H24B 108.4 . . ?
C26 C25 C24 111.4(2) . . ?
C26 C25 H25A 109.3 . . ?
C24 C25 H25A 109.3 . . ?
C26 C25 H25B 109.3 . . ?
C24 C25 H25B 109.3 . . ?
H25A C25 H25B 108.0 . . ?
C25 C26 C27 113.55(19) . . ?
C25 C26 H26A 108.9 . . ?
C27 C26 H26A 108.9 . . ?
C25 C26 H26B 108.9 . . ?
C27 C26 H26B 108.9 . . ?
H26A C26 H26B 107.7 . . ?
C28 C27 C26 109.85(17) . . ?
C28 C27 H27A 109.7 . . ?
C26 C27 H27A 109.7 . . ?
C28 C27 H27B 109.7 . . ?
C26 C27 H27B 109.7 . . ?
H27A C27 H27B 108.2 . . ?
N8 C28 C23 107.15(15) . . ?
N8 C28 C27 116.96(16) . . ?
C23 C28 C27 112.46(17) . . ?
N8 C28 H28A 106.6 . . ?
C23 C28 H28A 106.6 . . ?
C27 C28 H28A 106.6 . . ?
N8 C29 C30 127.3(2) . . ?
N8 C29 H29A 116.3 . . ?
C30 C29 H29A 116.3 . . ?
C31 C30 C29 120.5(2) . . ?
C31 C30 C35 118.32(19) . . ?
C29 C30 C35 121.16(19) . . ?
C32 C31 C30 122.9(2) . . ?
C32 C31 H31A 118.6 . . ?
C30 C31 H31A 118.6 . . ?
C31 C32 C33 118.2(2) . . ?
C31 C32 H32A 120.9 . . ?
C33 C32 H32A 120.9 . . ?
C34 C33 C32 120.9(2) . . ?
C34 C33 H33A 119.5 . . ?
C32 C33 H33A 119.5 . . ?
C33 C34 C35 123.2(2) . . ?
C33 C34 H34A 118.4 . . ?
C35 C34 H34A 118.4 . . ?
O4 C35 C34 120.08(18) . . ?
O4 C35 C30 123.57(17) . . ?
C34 C35 C30 116.35(18) . . ?
N2 Fe1 C3 96.01(7) . . ?
N2 Fe1 C2 178.58(8) . . ?
C3 Fe1 C2 84.40(7) . . ?
N2 Fe1 C1 93.70(7) . . ?
C3 Fe1 C1 169.94(7) . . ?
C2 Fe1 C1 85.95(8) . . ?
N2 Fe1 N3 83.67(7) . . ?
C3 Fe1 N3 90.62(7) . . ?
C2 Fe1 N3 94.96(7) . . ?
C1 Fe1 N3 93.03(7) . . ?
N2 Fe1 N1 82.78(7) . . ?
C3 Fe1 N1 89.02(7) . . ?
C2 Fe1 N1 98.60(7) . . ?
C1 Fe1 N1 89.64(7) . . ?
N3 Fe1 N1 166.33(7) . . ?
O3 Mn1 O4 94.88(6) . . ?
O3 Mn1 N7 92.06(6) . . ?
O4 Mn1 N7 169.69(6) . . ?
O3 Mn1 N8 173.42(6) . . ?
O4 Mn1 N8 91.69(6) . . ?
N7 Mn1 N8 81.48(6) . . ?
O3 Mn1 N4 92.27(6) . . ?
O4 Mn1 N4 89.04(6) . . ?
N7 Mn1 N4 98.32(6) . . ?
N8 Mn1 N4 87.43(6) . . ?
O3 Mn1 N6 89.74(6) . 1_455 ?
O4 Mn1 N6 88.05(5) . 1_455 ?
N7 Mn1 N6 84.35(6) . 1_455 ?
N8 Mn1 N6 90.88(6) . 1_455 ?
N4 Mn1 N6 176.59(6) . 1_455 ?
C4 N1 C8 117.82(18) . . ?
C4 N1 Fe1 129.04(15) . . ?
C8 N1 Fe1 113.12(13) . . ?
C9 N2 C10 125.91(18) . . ?
C9 N2 Fe1 117.57(15) . . ?
C10 N2 Fe1 116.52(14) . . ?
C11 N3 C15 115.7(2) . . ?
C11 N3 Fe1 114.43(14) . . ?
C15 N3 Fe1 129.88(16) . . ?
C1 N4 Mn1 147.69(15) . . ?
C3 N6 Mn1 147.78(14) . 1_655 ?
C22 N7 C23 119.76(16) . . ?
C22 N7 Mn1 125.53(13) . . ?
C23 N7 Mn1 114.21(11) . . ?
C29 N8 C28 123.71(18) . . ?
C29 N8 Mn1 124.09(15) . . ?
C28 N8 Mn1 112.07(12) . . ?
C16 O3 Mn1 129.23(12) . . ?
C35 O4 Mn1 126.05(12) . . ?
H1WA O1W H1WB 118.1 . . ?

loop_
_geom_bond_atom_site_label_1
_geom_bond_atom_site_label_2
_geom_bond_distance
_geom_bond_site_symmetry_2
_geom_bond_publ_flag
C1 N4 1.148(2) . ?
C1 Fe1 1.9514(18) . ?
C2 N5 1.145(3) . ?
C2 Fe1 1.9402(19) . ?
C3 N6 1.146(2) . ?
C3 Fe1 1.9241(16) . ?
C4 N1 1.309(3) . ?
C4 C5 1.385(3) . ?
C4 H4A 0.9300 . ?
C5 C6 1.349(3) . ?
C5 H5A 0.9300 . ?
C6 C7 1.372(3) . ?
C6 H6A 0.9300 . ?
C7 C8 1.357(3) . ?
C7 H7A 0.9300 . ?
C8 N1 1.363(3) . ?
C8 C9 1.469(3) . ?
C9 O1 1.233(3) . ?
C9 N2 1.368(3) . ?
C10 O2 1.210(3) . ?
C10 N2 1.409(3) . ?
C10 C11 1.500(3) . ?
C11 N3 1.342(3) . ?
C11 C12 1.360(3) . ?
C12 C13 1.379(3) . ?
C12 H12A 0.9300 . ?
C13 C14 1.352(3) . ?
C13 H13A 0.9300 . ?
C14 C15 1.387(3) . ?
C14 H14A 0.9300 . ?
C15 N3 1.344(3) . ?
C15 H15A 0.9300 . ?
C16 O3 1.308(2) . ?
C16 C21 1.389(3) . ?
C16 C17 1.437(3) . ?
C17 C18 1.362(3) . ?
C17 H17A 0.9300 . ?
C18 C19 1.345(3) . ?
C18 H18A 0.9300 . ?
C19 C20 1.366(4) . ?
C19 H19A 0.9300 . ?
C20 C21 1.408(3) . ?
C20 H20A 0.9300 . ?
C21 C22 1.441(3) . ?
C22 N7 1.276(2) . ?
C22 H22A 0.9300 . ?
C23 N7 1.490(2) . ?
C23 C28 1.499(3) . ?
C23 C24 1.509(3) . ?
C23 H23A 0.9800 . ?
C24 C25 1.509(3) . ?
C24 H24A 0.9700 . ?
C24 H24B 0.9700 . ?
C25 C26 1.502(3) . ?
C25 H25A 0.9700 . ?
C25 H25B 0.9700 . ?
C26 C27 1.536(3) . ?
C26 H26A 0.9700 . ?
C26 H26B 0.9700 . ?
C27 C28 1.508(3) . ?
C27 H27A 0.9700 . ?
C27 H27B 0.9700 . ?
C28 N8 1.465(2) . ?
C28 H28A 0.9800 . ?
C29 N8 1.279(3) . ?
C29 C30 1.406(3) . ?
C29 H29A 0.9300 . ?
C30 C31 1.401(3) . ?
C30 C35 1.444(3) . ?
C31 C32 1.365(3) . ?
C31 H31A 0.9300 . ?
C32 C33 1.378(4) . ?
C32 H32A 0.9300 . ?
C33 C34 1.365(3) . ?
C33 H33A 0.9300 . ?
C34 C35 1.383(3) . ?
C34 H34A 0.9300 . ?
C35 O4 1.296(2) . ?
Fe1 N2 1.8786(18) . ?
Fe1 N3 1.955(2) . ?
Fe1 N1 1.9606(16) . ?
Mn1 O3 1.8897(14) . ?
Mn1 O4 1.8917(13) . ?
Mn1 N7 1.9732(15) . ?
Mn1 N8 1.9738(18) . ?
Mn1 N4 2.3132(16) . ?
Mn1 N6 2.3440(15) 1_455 ?
N6 Mn1 2.3440(15) 1_655 ?
O1W H1WA 0.8500 . ?
O1W H1WB 0.8500 . ?
